data_7712335
loop_
_publ_author_name
'Pan, Xuze'
'Si, Xuezhen'
'Zhang, Xiaoying'
'Yao, Qingxia'
'Li, Yunwu'
'Duan, Wenzeng'
'Qiu, Yi'
'Su, Jie'
'Huang, Xianqiang'

_publ_section_title
;
 A robust and porous titanium metal-organic framework for gas adsorption,
 CO<sub>2</sub> capture and conversion.
;
_journal_issue 12
_journal_name_full 'Dalton transactions (Cambridge, England : 2003)'
_journal_page_first 3896
_journal_page_last 3906
_journal_paper_doi 10.1039/d2dt03158b
_journal_volume 52
_journal_year 2023
_chemical_formula_moiety 'C36 H25.31 Ca O11.65 Ti[4(C3H7NO)1.35(H2O)]'
_chemical_formula_sum 'C48 H56 Ca N4 O17 Ti'
_chemical_formula_weight 1048.9669
_space_group_crystal_system cubic
_space_group_IT_number 204
_space_group_name_Hall '-I 2 2 3'
_space_group_name_H-M_alt 'I m -3'
_atom_sites_solution_hydrogens mixed
_audit_creation_method SHELXL-2014/7
_audit_update_record
;
2023-02-18 deposited with the CCDC.	2023-02-20 downloaded from the CCDC.
;
_cell_angle_alpha 90
_cell_angle_beta 90
_cell_angle_gamma 90
_cell_formula_units_Z 12
_cell_length_a 26.4097(2)
_cell_length_b 26.4097(2)
_cell_length_c 26.4097(2)
_cell_measurement_reflns_used 4958
_cell_measurement_temperature 293(2)
_cell_measurement_theta_max 4.0690
_cell_measurement_theta_min 4.0690
_cell_volume 18420.0(2)
_computing_cell_refinement 'CrysAlisPro 1.171.40.67a (Rigaku OD, 2019)'
_computing_data_collection 'CrysAlisPro 1.171.40.67a (Rigaku OD, 2019)'
_computing_data_reduction 'CrysAlisPro 1.171.40.67a (Rigaku OD, 2019)'
_computing_molecular_graphics 'SHELXL-2014/7 (Sheldrick, 2014)'
_computing_publication_material 'SHELXL-2014/7 (Sheldrick, 2014)'
_computing_structure_refinement 'SHELXL-2014/7 (Sheldrick, 2014)'
_computing_structure_solution 'SHELXL-2014/7 (Sheldrick, 2014)'
_diffrn_ambient_temperature 293(2)
_diffrn_measured_fraction_theta_full 1.000
_diffrn_measured_fraction_theta_max 0.987
_diffrn_measurement_device_type 'Xcalibur, Eos, Gemini'
_diffrn_radiation_type CuK\a
_diffrn_radiation_wavelength 1.54178
_diffrn_reflns_av_R_equivalents 0.0600
_diffrn_reflns_av_unetI/netI 0.0273
_diffrn_reflns_Laue_measured_fraction_full 1.000
_diffrn_reflns_Laue_measured_fraction_max 0.987
_diffrn_reflns_limit_h_max 31
_diffrn_reflns_limit_h_min -24
_diffrn_reflns_limit_k_max 29
_diffrn_reflns_limit_k_min -31
_diffrn_reflns_limit_l_max 32
_diffrn_reflns_limit_l_min -32
_diffrn_reflns_number 33096
_diffrn_reflns_point_group_measured_fraction_full 1.000
_diffrn_reflns_point_group_measured_fraction_max 0.987
_diffrn_reflns_theta_full 67.679
_diffrn_reflns_theta_max 72.370
_diffrn_reflns_theta_min 3.347
_exptl_absorpt_coefficient_mu 2.437
_exptl_absorpt_correction_T_max 1.00000
_exptl_absorpt_correction_T_min 0.85798
_exptl_absorpt_correction_type multi-scan
_exptl_absorpt_process_details
;
CrysAlisPro 1.171.42.72a (Rigaku Oxford Diffraction, 2022)
Empirical absorption correction using spherical harmonics,
implemented in SCALE3 ABSPACK scaling algorithm.
;
_exptl_crystal_colour colorless
_exptl_crystal_density_diffrn 1.134
_exptl_crystal_description block
_exptl_crystal_F_000 4518
_exptl_crystal_size_max 0.05
_exptl_crystal_size_mid 0.05
_exptl_crystal_size_min 0.05
_refine_diff_density_max 0.560
_refine_diff_density_min -0.410
_refine_diff_density_rms 0.056
_refine_ls_extinction_method none
_refine_ls_goodness_of_fit_ref 1.045
_refine_ls_hydrogen_treatment mixed
_refine_ls_matrix_type full
_refine_ls_number_parameters 142
_refine_ls_number_reflns 3208
_refine_ls_number_restraints 32
_refine_ls_restrained_S_all 1.182
_refine_ls_R_factor_all 0.0909
_refine_ls_R_factor_gt 0.0701
_refine_ls_shift/su_max 0.001
_refine_ls_shift/su_mean 0.000
_refine_ls_structure_factor_coef Fsqd
_refine_ls_weighting_details 'w=1/[\s^2^(Fo^2^)+(0.1502P)^2^] where P=(Fo^2^+2Fc^2^)/3'
_refine_ls_weighting_scheme calc
_refine_ls_wR_factor_gt 0.2013
_refine_ls_wR_factor_ref 0.2218
_reflns_Friedel_coverage 0.000
_reflns_number_gt 2268
_reflns_number_total 3208
_reflns_threshold_expression 'I > 2\s(I)'
_cod_data_source_file d2dt03158b2.cif
_cod_data_source_block 3_sq
_cod_depositor_comments 'Adding full bibliography for 7712335.cif.'
_cod_original_cell_volume 18420.0(4)
_cod_original_formula_sum 'C48 H56 Ca O17 Ti N4'
_cod_database_code 7712335
_shelx_shelxl_version_number 2014/7
_shelx_space_group_comment
;
The symmetry employed for this shelxl refinement is uniquely defined
by the following loop, which should always be used as a source of
symmetry information in preference to the above space-group names.
They are only intended as comments.
;
_exptl_absorpt_special_details
;
Empirical correction (ABSPACK) includes:
- Absorption correction using spherical harmonics
- Frame scaling
;

loop_
_space_group_symop_operation_xyz
'x, y, z'
'-x, -y, z'
'-x, y, -z'
'x, -y, -z'
'z, x, y'
'z, -x, -y'
'-z, -x, y'
'-z, x, -y'
'y, z, x'
'-y, z, -x'
'y, -z, -x'
'-y, -z, x'
'x+1/2, y+1/2, z+1/2'
'-x+1/2, -y+1/2, z+1/2'
'-x+1/2, y+1/2, -z+1/2'
'x+1/2, -y+1/2, -z+1/2'
'z+1/2, x+1/2, y+1/2'
'z+1/2, -x+1/2, -y+1/2'
'-z+1/2, -x+1/2, y+1/2'
'-z+1/2, x+1/2, -y+1/2'
'y+1/2, z+1/2, x+1/2'
'-y+1/2, z+1/2, -x+1/2'
'y+1/2, -z+1/2, -x+1/2'
'-y+1/2, -z+1/2, x+1/2'
'-x, -y, -z'
'x, y, -z'
'x, -y, z'
'-x, y, z'
'-z, -x, -y'
'-z, x, y'
'z, x, -y'
'z, -x, y'
'-y, -z, -x'
'y, -z, x'
'-y, z, x'
'y, z, -x'
'-x+1/2, -y+1/2, -z+1/2'
'x+1/2, y+1/2, -z+1/2'
'x+1/2, -y+1/2, z+1/2'
'-x+1/2, y+1/2, z+1/2'
'-z+1/2, -x+1/2, -y+1/2'
'-z+1/2, x+1/2, y+1/2'
'z+1/2, x+1/2, -y+1/2'
'z+1/2, -x+1/2, y+1/2'
'-y+1/2, -z+1/2, -x+1/2'
'y+1/2, -z+1/2, x+1/2'
'-y+1/2, z+1/2, x+1/2'
'y+1/2, z+1/2, -x+1/2'

loop_
_atom_site_label
_atom_site_type_symbol
_atom_site_fract_x
_atom_site_fract_y
_atom_site_fract_z
_atom_site_U_iso_or_equiv
_atom_site_adp_type
_atom_site_occupancy
_atom_site_site_symmetry_order
_atom_site_calc_flag
_atom_site_refinement_flags_posn
_atom_site_refinement_flags_adp
_atom_site_refinement_flags_occupancy
_atom_site_disorder_assembly
_atom_site_disorder_group
Ti1 Ti 0.3810(5) 0.0000 0.5000 0.0586(4) Uani 0.100(3) 4 d DS T P A 1
Ti2 Ti 0.5000 0.0000 0.38132(5) 0.0586(4) Uani 0.900(3) 4 d DS T P A 2
Ca1 Ca 0.5000 0.0000 0.4300(8) 0.0791(5) Uani 0.100(3) 4 d DS T P A 1
Ca2 Ca 0.42589(8) 0.0000 0.5000 0.0791(5) Uani 0.900(3) 4 d DS T P A 2
O1 O 0.3044(9) 0.0000 0.5000 0.250(8) Uani 0.100(3) 4 d DS TU P A 1
H1 H 0.2820(16) 0.0000 0.4713(4) 0.300 Uiso 0.100(3) 2 d DS U P A 1
O7A O 0.4510(5) 0.0000 0.5000 0.0764(16) Uani 0.100(3) 4 d DS T P A 1
O3A O 0.399(7) -0.059(8) 0.439(5) 0.178(6) Uani 0.100(3) 1 d D U P A 1
O5A O 0.5000 0.0000 0.3396(10) 0.0949(18) Uani 0.100(3) 4 d DS T P A 1
H5A H 0.5288(4) 0.0000 0.3174(17) 0.114 Uiso 0.100(3) 2 d DS U P A 1
O2 O 0.3324(5) 0.0000 0.5000 0.250(8) Uani 0.900(3) 4 d DS T P A 2
H2 H 0.3081(13) 0.0000 0.4716(4) 0.300 Uiso 0.900(3) 2 d DS U P A 2
O7B O 0.5000 0.0000 0.44897(15) 0.0764(16) Uani 0.900(3) 4 d DS T P A 2
O3B O 0.4122(6) -0.0678(8) 0.4443(5) 0.178(6) Uani 0.900(3) 1 d D . P A 2
O5B O 0.5000 0.0000 0.2970(2) 0.0949(18) Uani 0.900(3) 4 d DS T P A 2
H5B H 0.5284(4) 0.0000 0.2735(12) 0.114 Uiso 0.900(3) 2 d DS U P A 2
O4 O 0.44758(12) -0.05277(11) 0.36868(12) 0.0881(9) Uani 1 1 d . . . . .
O6 O 0.5000 0.0738(3) 0.5000 0.0764(16) Uani 0.654(13) 4 d DS T P . .
H6A H 0.5000 0.0979(12) 0.5285(4) 0.092 Uiso 0.654(13) 2 d DS U P . .
C1 C 0.4182(2) -0.07781(19) 0.3988(2) 0.1035(16) Uani 1 1 d D . . . .
C2 C 0.3890(2) -0.11952(19) 0.3747(2) 0.0990(15) Uani 1 1 d . . . . .
C3 C 0.3617(3) -0.1523(3) 0.4047(2) 0.141(3) Uani 1 1 d . . . . .
H3 H 0.3592 -0.1462 0.4393 0.170 Uiso 1 1 calc R U . . .
C4 C 0.3383(2) -0.1937(2) 0.3845(2) 0.120(2) Uani 1 1 d . . . . .
H4 H 0.3225 -0.2169 0.4058 0.144 Uiso 1 1 calc R U . . .
C5 C 0.33777(17) -0.20160(17) 0.33313(17) 0.0911(14) Uani 1 1 d . . . . .
C6 C 0.3645(2) -0.1665(2) 0.3027(2) 0.110(2) Uani 1 1 d . . . . .
H6 H 0.3655 -0.1714 0.2679 0.132 Uiso 1 1 calc R U . . .
C7 C 0.3883(2) -0.1267(2) 0.3226(2) 0.1064(18) Uani 1 1 d . . . . .
H7 H 0.4044 -0.1036 0.3015 0.128 Uiso 1 1 calc R U . . .
C8 C 0.31348(19) -0.24683(18) 0.31110(18) 0.0940(14) Uani 1 1 d . . . . .
C9 C 0.33305(17) -0.27015(19) 0.26766(18) 0.0969(16) Uani 1 1 d . . . . .
H9 H 0.3615 -0.2563 0.2522 0.116 Uiso 1 1 calc R U . . .

loop_
_atom_site_aniso_label
_atom_site_aniso_U_11
_atom_site_aniso_U_22
_atom_site_aniso_U_33
_atom_site_aniso_U_23
_atom_site_aniso_U_13
_atom_site_aniso_U_12
Ti1 0.0628(9) 0.0440(7) 0.0690(8) 0.000 0.000 0.000
Ti2 0.0628(9) 0.0440(7) 0.0690(8) 0.000 0.000 0.000
Ca1 0.0885(13) 0.0691(11) 0.0796(12) 0.000 0.000 0.000
Ca2 0.0885(13) 0.0691(11) 0.0796(12) 0.000 0.000 0.000
O1 0.28(2) 0.32(2) 0.153(12) 0.000 0.000 0.000
O7A 0.102(4) 0.049(2) 0.078(3) 0.000 0.000 0.000
O3A 0.248(12) 0.187(10) 0.098(4) -0.044(6) 0.043(6) -0.154(8)
O5A 0.104(5) 0.110(5) 0.071(4) 0.000 0.000 0.000
O2 0.28(2) 0.32(2) 0.153(12) 0.000 0.000 0.000
O7B 0.102(4) 0.049(2) 0.078(3) 0.000 0.000 0.000
O3B 0.248(12) 0.187(10) 0.098(4) -0.044(6) 0.043(6) -0.154(8)
O5B 0.104(5) 0.110(5) 0.071(4) 0.000 0.000 0.000
O4 0.089(2) 0.0767(19) 0.098(2) -0.0144(16) 0.0010(17) -0.0212(14)
O6 0.102(4) 0.049(2) 0.078(3) 0.000 0.000 0.000
C1 0.113(4) 0.092(3) 0.105(3) -0.025(3) 0.021(3) -0.044(3)
C2 0.108(4) 0.081(3) 0.107(4) -0.023(2) 0.018(3) -0.036(3)
C3 0.183(6) 0.151(5) 0.090(3) -0.052(4) 0.059(4) -0.102(5)
C4 0.153(5) 0.106(4) 0.102(4) -0.038(3) 0.049(3) -0.074(4)
C5 0.096(3) 0.087(3) 0.089(3) -0.034(2) 0.032(2) -0.037(2)
C6 0.137(4) 0.107(4) 0.086(3) -0.033(3) 0.034(3) -0.049(3)
C7 0.111(4) 0.113(4) 0.095(3) -0.025(3) 0.027(3) -0.046(3)
C8 0.093(3) 0.088(2) 0.101(3) -0.041(2) 0.036(2) -0.037(2)
C9 0.094(3) 0.107(4) 0.090(3) -0.035(2) 0.036(2) -0.048(3)

loop_
_atom_type_symbol
_atom_type_description
_atom_type_scat_dispersion_real
_atom_type_scat_dispersion_imag
_atom_type_scat_source
C C 0.0181 0.0091 'International Tables Vol C Tables 4.2.6.8 and 6.1.1.4'
H H 0.0000 0.0000 'International Tables Vol C Tables 4.2.6.8 and 6.1.1.4'
Ca Ca 0.3641 1.2855 'International Tables Vol C Tables 4.2.6.8 and 6.1.1.4'
O O 0.0492 0.0322 'International Tables Vol C Tables 4.2.6.8 and 6.1.1.4'
Ti Ti 0.2191 1.8069 'International Tables Vol C Tables 4.2.6.8 and 6.1.1.4'

loop_
_geom_angle_atom_site_label_1
_geom_angle_atom_site_label_2
_geom_angle_atom_site_label_3
_geom_angle
_geom_angle_site_symmetry_1
_geom_angle_site_symmetry_3
_geom_angle_publ_flag
O7A Ti1 O1 180.0 . . ?
O7A Ti1 O3A 78(5) . 4_556 ?
O1 Ti1 O3A 102(5) . 4_556 ?
O7A Ti1 O3A 78(5) . 27 ?
O1 Ti1 O3A 102(5) . 27 ?
O3A Ti1 O3A 90(10) 4_556 27 ?
O7A Ti1 O3A 78(5) . 26_556 ?
O1 Ti1 O3A 102(5) . 26_556 ?
O3A Ti1 O3A 85(10) 4_556 26_556 ?
O3A Ti1 O3A 156(10) 27 26_556 ?
O7A Ti1 O3A 78(5) . . ?
O1 Ti1 O3A 102(5) . . ?
O3A Ti1 O3A 156(10) 4_556 . ?
O3A Ti1 O3A 85(10) 27 . ?
O3A Ti1 O3A 90(10) 26_556 . ?
O7A Ti1 Ca1 30.5(3) . 25_656 ?
O1 Ti1 Ca1 149.5(3) . 25_656 ?
O3A Ti1 Ca1 58(5) 4_556 25_656 ?
O3A Ti1 Ca1 100(5) 27 25_656 ?
O3A Ti1 Ca1 58(5) 26_556 25_656 ?
O3A Ti1 Ca1 100(5) . 25_656 ?
O7A Ti1 Ca1 30.5(3) . . ?
O1 Ti1 Ca1 149.5(3) . . ?
O3A Ti1 Ca1 100(5) 4_556 . ?
O3A Ti1 Ca1 58(5) 27 . ?
O3A Ti1 Ca1 100(5) 26_556 . ?
O3A Ti1 Ca1 58(5) . . ?
Ca1 Ti1 Ca1 61.0(6) 25_656 . ?
O7B Ti2 O4 99.64(10) . . ?
O7B Ti2 O4 99.64(10) . 2_655 ?
O4 Ti2 O4 160.72(19) . 2_655 ?
O7B Ti2 O4 99.64(10) . 28_655 ?
O4 Ti2 O4 88.0(2) . 28_655 ?
O4 Ti2 O4 88.8(2) 2_655 28_655 ?
O7B Ti2 O4 99.64(10) . 27 ?
O4 Ti2 O4 88.8(2) . 27 ?
O4 Ti2 O4 88.0(2) 2_655 27 ?
O4 Ti2 O4 160.72(19) 28_655 27 ?
O7B Ti2 O5B 180.0 . . ?
O4 Ti2 O5B 80.36(10) . . ?
O4 Ti2 O5B 80.36(10) 2_655 . ?
O4 Ti2 O5B 80.36(10) 28_655 . ?
O4 Ti2 O5B 80.36(10) 27 . ?
O7B Ti2 Ca2 31.98(3) . 25_656 ?
O4 Ti2 Ca2 120.67(10) . 25_656 ?
O4 Ti2 Ca2 76.94(9) 2_655 25_656 ?
O4 Ti2 Ca2 76.94(9) 28_655 25_656 ?
O4 Ti2 Ca2 120.67(10) 27 25_656 ?
O5B Ti2 Ca2 148.02(3) . 25_656 ?
O7B Ti2 Ca2 31.98(3) . . ?
O4 Ti2 Ca2 76.94(9) . . ?
O4 Ti2 Ca2 120.67(10) 2_655 . ?
O4 Ti2 Ca2 120.67(10) 28_655 . ?
O4 Ti2 Ca2 76.94(9) 27 . ?
O5B Ti2 Ca2 148.02(3) . . ?
Ca2 Ti2 Ca2 63.96(6) 25_656 . ?
O7A Ca1 O7A 70.0(9) 25_656 . ?
O7A Ca1 O5A 145.0(4) 25_656 . ?
O7A Ca1 O5A 145.0(4) . . ?
O7A Ca1 O4 146.4(3) 25_656 . ?
O7A Ca1 O4 102.1(3) . . ?
O5A Ca1 O4 50.5(4) . . ?
O7A Ca1 O4 102.1(3) 25_656 28_655 ?
O7A Ca1 O4 146.4(3) . 28_655 ?
O5A Ca1 O4 50.5(4) . 28_655 ?
O4 Ca1 O4 65.9(4) . 28_655 ?
O7A Ca1 O4 146.4(3) 25_656 27 ?
O7A Ca1 O4 102.1(3) . 27 ?
O5A Ca1 O4 50.5(4) . 27 ?
O4 Ca1 O4 66.4(4) . 27 ?
O4 Ca1 O4 101.0(8) 28_655 27 ?
O7A Ca1 O4 102.1(3) 25_656 2_655 ?
O7A Ca1 O4 146.4(3) . 2_655 ?
O5A Ca1 O4 50.5(4) . 2_655 ?
O4 Ca1 O4 101.0(8) . 2_655 ?
O4 Ca1 O4 66.4(4) 28_655 2_655 ?
O4 Ca1 O4 65.9(4) 27 2_655 ?
O7A Ca1 O6 55.7(4) 25_656 25_656 ?
O7A Ca1 O6 55.7(4) . 25_656 ?
O5A Ca1 O6 133.5(4) . 25_656 ?
O4 Ca1 O6 92.33(11) . 25_656 ?
O4 Ca1 O6 92.32(11) 28_655 25_656 ?
O4 Ca1 O6 146.61(12) 27 25_656 ?
O4 Ca1 O6 146.61(12) 2_655 25_656 ?
O7A Ca1 O6 55.7(4) 25_656 . ?
O7A Ca1 O6 55.7(4) . . ?
O5A Ca1 O6 133.5(4) . . ?
O4 Ca1 O6 146.60(12) . . ?
O4 Ca1 O6 146.61(12) 28_655 . ?
O4 Ca1 O6 92.32(11) 27 . ?
O4 Ca1 O6 92.32(11) 2_655 . ?
O6 Ca1 O6 93.0(7) 25_656 . ?
O7A Ca1 C1 128.2(5) 25_656 . ?
O7A Ca1 C1 79.5(3) . . ?
O5A Ca1 C1 74.5(4) . . ?
O4 Ca1 C1 24.07(11) . . ?
O4 Ca1 C1 81.2(4) 28_655 . ?
O4 Ca1 C1 79.3(3) 27 . ?
O4 Ca1 C1 125.0(8) 2_655 . ?
O6 Ca1 C1 72.63(16) 25_656 . ?
O6 Ca1 C1 131.7(4) . . ?
O7A Ca1 C1 79.5(3) 25_656 2_655 ?
O7A Ca1 C1 128.2(5) . 2_655 ?
O5A Ca1 C1 74.5(4) . 2_655 ?
O4 Ca1 C1 125.0(8) . 2_655 ?
O4 Ca1 C1 79.3(3) 28_655 2_655 ?
O4 Ca1 C1 81.2(4) 27 2_655 ?
O4 Ca1 C1 24.07(11) 2_655 2_655 ?
O6 Ca1 C1 131.7(4) 25_656 2_655 ?
O6 Ca1 C1 72.63(16) . 2_655 ?
C1 Ca1 C1 149.1(8) . 2_655 ?
O7A Ca1 C1 79.5(3) 25_656 28_655 ?
O7A Ca1 C1 128.2(5) . 28_655 ?
O5A Ca1 C1 74.5(4) . 28_655 ?
O4 Ca1 C1 81.2(4) . 28_655 ?
O4 Ca1 C1 24.07(11) 28_655 28_655 ?
O4 Ca1 C1 125.0(8) 27 28_655 ?
O4 Ca1 C1 79.3(3) 2_655 28_655 ?
O6 Ca1 C1 72.63(16) 25_656 28_655 ?
O6 Ca1 C1 131.7(4) . 28_655 ?
C1 Ca1 C1 88.6(3) . 28_655 ?
C1 Ca1 C1 83.3(3) 2_655 28_655 ?
O3B Ca2 O3B 162.3(7) . 4_556 ?
O3B Ca2 O3B 77.7(10) . 26_556 ?
O3B Ca2 O3B 99.5(10) 4_556 26_556 ?
O3B Ca2 O3B 99.5(10) . 27 ?
O3B Ca2 O3B 77.7(10) 4_556 27 ?
O3B Ca2 O3B 162.3(7) 26_556 27 ?
O3B Ca2 O7B 118.8(4) . 25_656 ?
O3B Ca2 O7B 76.8(4) 4_556 25_656 ?
O3B Ca2 O7B 76.8(4) 26_556 25_656 ?
O3B Ca2 O7B 118.8(4) 27 25_656 ?
O3B Ca2 O7B 76.8(4) . . ?
O3B Ca2 O7B 118.8(4) 4_556 . ?
O3B Ca2 O7B 118.8(4) 26_556 . ?
O3B Ca2 O7B 76.8(4) 27 . ?
O7B Ca2 O7B 69.10(17) 25_656 . ?
O3B Ca2 O2 81.1(4) . . ?
O3B Ca2 O2 81.1(4) 4_556 . ?
O3B Ca2 O2 81.1(4) 26_556 . ?
O3B Ca2 O2 81.1(4) 27 . ?
O7B Ca2 O2 145.45(9) 25_656 . ?
O7B Ca2 O2 145.45(9) . . ?
O3B Ca2 O6 64.6(4) . 25_656 ?
O3B Ca2 O6 130.4(4) 4_556 25_656 ?
O3B Ca2 O6 64.6(4) 26_556 25_656 ?
O3B Ca2 O6 130.4(4) 27 25_656 ?
O7B Ca2 O6 54.29(9) 25_656 25_656 ?
O7B Ca2 O6 54.29(9) . 25_656 ?
O2 Ca2 O6 135.12(11) . 25_656 ?
O3B Ca2 O6 130.4(4) . . ?
O3B Ca2 O6 64.6(4) 4_556 . ?
O3B Ca2 O6 130.4(4) 26_556 . ?
O3B Ca2 O6 64.6(4) 27 . ?
O7B Ca2 O6 54.29(9) 25_656 . ?
O7B Ca2 O6 54.29(9) . . ?
O2 Ca2 O6 135.12(11) . . ?
O6 Ca2 O6 89.8(2) 25_656 . ?
O3B Ca2 Ti2 63.2(4) . . ?
O3B Ca2 Ti2 127.8(5) 4_556 . ?
O3B Ca2 Ti2 127.8(5) 26_556 . ?
O3B Ca2 Ti2 63.2(4) 27 . ?
O7B Ca2 Ti2 92.57(10) 25_656 . ?
O7B Ca2 Ti2 23.47(8) . . ?
O2 Ca2 Ti2 121.98(3) . . ?
O6 Ca2 Ti2 67.96(5) 25_656 . ?
O6 Ca2 Ti2 67.96(5) . . ?
O3B Ca2 Ti2 127.8(5) . 25_656 ?
O3B Ca2 Ti2 63.2(4) 4_556 25_656 ?
O3B Ca2 Ti2 63.2(4) 26_556 25_656 ?
O3B Ca2 Ti2 127.8(5) 27 25_656 ?
O7B Ca2 Ti2 23.47(8) 25_656 25_656 ?
O7B Ca2 Ti2 92.57(10) . 25_656 ?
O2 Ca2 Ti2 121.98(3) . 25_656 ?
O6 Ca2 Ti2 67.96(5) 25_656 25_656 ?
O6 Ca2 Ti2 67.96(5) . 25_656 ?
Ti2 Ca2 Ti2 116.04(6) . 25_656 ?
O3B Ca2 Ca2 98.9(4) . 25_656 ?
O3B Ca2 Ca2 98.9(4) 4_556 25_656 ?
O3B Ca2 Ca2 98.9(4) 26_556 25_656 ?
O3B Ca2 Ca2 98.9(4) 27 25_656 ?
O7B Ca2 Ca2 34.55(9) 25_656 25_656 ?
O7B Ca2 Ca2 34.55(9) . 25_656 ?
O2 Ca2 Ca2 180.0 . 25_656 ?
O6 Ca2 Ca2 44.88(11) 25_656 25_656 ?
O6 Ca2 Ca2 44.88(11) . 25_656 ?
Ti2 Ca2 Ca2 58.02(3) . 25_656 ?
Ti2 Ca2 Ca2 58.02(3) 25_656 25_656 ?
Ti1 O1 H1 128.0(19) . . ?
Ti1 O7A Ca1 125.0(4) . 25_656 ?
Ti1 O7A Ca1 125.0(4) . . ?
Ca1 O7A Ca1 110.0(9) 25_656 . ?
C1 O3A Ti1 159(10) . . ?
C1 O3A Ca1 78(8) . . ?
Ti1 O3A Ca1 83(5) . . ?
Ca1 O5A H5A 127.6(19) . . ?
Ca2 O2 H2 130.6(17) . . ?
Ti2 O7B Ca2 124.55(9) . 25_656 ?
Ti2 O7B Ca2 124.55(9) . . ?
Ca2 O7B Ca2 110.90(17) 25_656 . ?
C1 O3B Ca2 138.6(15) . . ?
Ti2 O5B H5B 129.5(16) . . ?
C1 O4 Ti2 132.2(3) . . ?
C1 O4 Ca1 102.4(4) . . ?
Ca1 O6 Ca1 87.0(7) 25_656 . ?
Ca2 O6 Ca2 90.2(2) 25_656 . ?
Ca1 O6 H6A 86.7(17) 25_656 . ?
Ca1 O6 H6A 173.7(16) . . ?
Ca2 O6 H6A 117.1(10) 25_656 . ?
Ca2 O6 H6A 117.1(10) . . ?
O3B C1 O4 124.3(10) . . ?
O3A C1 O4 124(10) . . ?
O3B C1 C2 120.3(10) . . ?
O3A C1 C2 116(9) . . ?
O4 C1 C2 115.4(4) . . ?
O3A C1 Ca1 79(9) . . ?
O4 C1 Ca1 53.5(4) . . ?
C2 C1 Ca1 165.5(4) . . ?
C3 C2 C7 118.4(4) . . ?
C3 C2 C1 119.5(5) . . ?
C7 C2 C1 122.1(4) . . ?
C4 C3 C2 121.1(5) . . ?
C4 C3 H3 119.5 . . ?
C2 C3 H3 119.5 . . ?
C3 C4 C5 120.8(5) . . ?
C3 C4 H4 119.6 . . ?
C5 C4 H4 119.6 . . ?
C4 C5 C6 117.2(4) . . ?
C4 C5 C8 121.1(4) . . ?
C6 C5 C8 121.6(4) . . ?
C7 C6 C5 121.9(5) . . ?
C7 C6 H6 119.1 . . ?
C5 C6 H6 119.1 . . ?
C6 C7 C2 120.3(5) . . ?
C6 C7 H7 119.8 . . ?
C2 C7 H7 119.8 . . ?
C9 C8 C9 118.0(4) 12 . ?
C9 C8 C5 120.8(4) 12 . ?
C9 C8 C5 121.2(4) . . ?
C8 C9 C8 122.0(4) 6 . ?
C8 C9 H9 119.0 6 . ?
C8 C9 H9 119.0 . . ?

loop_
_geom_bond_atom_site_label_1
_geom_bond_atom_site_label_2
_geom_bond_distance
_geom_bond_site_symmetry_2
_geom_bond_publ_flag
Ti1 O7A 1.848(5) . ?
Ti1 O1 2.02(2) . ?
Ti1 O3A 2.30(8) 4_556 ?
Ti1 O3A 2.30(8) 27 ?
Ti1 O3A 2.30(8) 26_556 ?
Ti1 O3A 2.30(8) . ?
Ti1 Ca1 3.646(15) 25_656 ?
Ti1 Ca1 3.646(15) . ?
Ti2 O7B 1.787(4) . ?
Ti2 O4 1.992(3) . ?
Ti2 O4 1.993(3) 2_655 ?
Ti2 O4 1.993(3) 28_655 ?
Ti2 O4 1.993(3) 27 ?
Ti2 O5B 2.228(6) . ?
Ti2 Ca2 3.6951(16) 25_656 ?
Ti2 Ca2 3.6951(16) . ?
Ca1 O7A 2.257(19) 25_656 ?
Ca1 O7A 2.257(19) . ?
Ca1 O5A 2.39(2) . ?
Ca1 O4 2.545(14) . ?
Ca1 O4 2.545(14) 28_655 ?
Ca1 O4 2.545(14) 27 ?
Ca1 O4 2.545(14) 2_655 ?
Ca1 O6 2.687(15) 25_656 ?
Ca1 O6 2.687(15) . ?
Ca1 C1 3.093(7) . ?
Ca1 C1 3.093(7) 2_655 ?
Ca1 C1 3.093(7) 28_655 ?
Ca2 O3B 2.345(14) . ?
Ca2 O3B 2.345(14) 4_556 ?
Ca2 O3B 2.345(14) 26_556 ?
Ca2 O3B 2.345(14) 27 ?
Ca2 O7B 2.376(3) 25_656 ?
Ca2 O7B 2.376(3) . ?
Ca2 O2 2.470(14) . ?
Ca2 O6 2.762(5) 25_656 ?
Ca2 O6 2.762(5) . ?
Ca2 Ti2 3.6952(16) 25_656 ?
Ca2 Ca2 3.914(4) 25_656 ?
O1 H1 0.96(2) . ?
O7A Ca1 2.257(19) 25_656 ?
O3A C1 1.27(2) . ?
O5A H5A 0.96(2) . ?
O2 H2 0.99(2) . ?
O7B Ca2 2.376(3) 25_656 ?
O3B C1 1.242(9) . ?
O5B H5B 0.974(19) . ?
O4 C1 1.292(5) . ?
O6 Ca1 2.687(15) 25_656 ?
O6 Ca2 2.762(5) 25_656 ?
O6 H6A 0.99(2) . ?
C1 C2 1.487(6) . ?
C2 C3 1.377(7) . ?
C2 C7 1.390(7) . ?
C3 C4 1.366(7) . ?
C3 H3 0.9300 . ?
C4 C5 1.371(7) . ?
C4 H4 0.9300 . ?
C5 C6 1.414(6) . ?
C5 C8 1.476(5) . ?
C6 C7 1.332(7) . ?
C6 H6 0.9300 . ?
C7 H7 0.9300 . ?
C8 C9 1.396(6) 12 ?
C8 C9 1.401(6) . ?
C9 C8 1.396(6) 6 ?
C9 H9 0.9300 . ?

loop_
_geom_torsion_atom_site_label_1
_geom_torsion_atom_site_label_2
_geom_torsion_atom_site_label_3
_geom_torsion_atom_site_label_4
_geom_torsion
_geom_torsion_site_symmetry_1
_geom_torsion_site_symmetry_2
_geom_torsion_site_symmetry_3
_geom_torsion_site_symmetry_4
_geom_torsion_publ_flag
O3A Ti1 O7A Ca1 44(6) 4_556 . . 25_656 ?
O3A Ti1 O7A Ca1 136(6) 27 . . 25_656 ?
O3A Ti1 O7A Ca1 -44(6) 26_556 . . 25_656 ?
O3A Ti1 O7A Ca1 -136(6) . . . 25_656 ?
Ca1 Ti1 O7A Ca1 180.000(3) . . . 25_656 ?
O3A Ti1 O7A Ca1 -136(6) 4_556 . . . ?
O3A Ti1 O7A Ca1 -44(6) 27 . . . ?
O3A Ti1 O7A Ca1 136(6) 26_556 . . . ?
O3A Ti1 O7A Ca1 44(6) . . . . ?
Ca1 Ti1 O7A Ca1 180.000(3) 25_656 . . . ?
O4 Ti2 O7B Ca2 134.81(11) . . . 25_656 ?
O4 Ti2 O7B Ca2 -45.19(11) 2_655 . . 25_656 ?
O4 Ti2 O7B Ca2 45.19(11) 28_655 . . 25_656 ?
O4 Ti2 O7B Ca2 -134.81(11) 27 . . 25_656 ?
Ca2 Ti2 O7B Ca2 180.000(0) . . . 25_656 ?
O4 Ti2 O7B Ca2 -45.19(11) . . . . ?
O4 Ti2 O7B Ca2 134.81(11) 2_655 . . . ?
O4 Ti2 O7B Ca2 -134.81(11) 28_655 . . . ?
O4 Ti2 O7B Ca2 45.19(11) 27 . . . ?
Ca2 Ti2 O7B Ca2 180.000(0) 25_656 . . . ?
Ca2 O3B C1 O4 18(2) . . . . ?
Ca2 O3B C1 C2 -159.5(11) . . . . ?
Ti1 O3A C1 O4 -1(48) . . . . ?
Ca1 O3A C1 O4 -30(9) . . . . ?
Ti1 O3A C1 C2 -153(36) . . . . ?
Ca1 O3A C1 C2 177(3) . . . . ?
Ti1 O3A C1 Ca1 30(39) . . . . ?
Ti2 O4 C1 O3B 11.0(14) . . . . ?
Ca1 O4 C1 O3A 38(12) . . . . ?
Ti2 O4 C1 C2 -171.8(4) . . . . ?
Ca1 O4 C1 C2 -169.2(5) . . . . ?
O3B C1 C2 C3 -10.8(14) . . . . ?
O3A C1 C2 C3 -33(12) . . . . ?
O4 C1 C2 C3 171.9(6) . . . . ?
Ca1 C1 C2 C3 134.8(18) . . . . ?
O3B C1 C2 C7 169.3(11) . . . . ?
O3A C1 C2 C7 147(12) . . . . ?
O4 C1 C2 C7 -8.1(9) . . . . ?
Ca1 C1 C2 C7 -45(2) . . . . ?
C7 C2 C3 C4 6.1(12) . . . . ?
C1 C2 C3 C4 -173.9(7) . . . . ?
C2 C3 C4 C5 -5.4(13) . . . . ?
C3 C4 C5 C6 3.0(10) . . . . ?
C3 C4 C5 C8 178.7(7) . . . . ?
C4 C5 C6 C7 -1.6(10) . . . . ?
C8 C5 C6 C7 -177.2(6) . . . . ?
C5 C6 C7 C2 2.4(10) . . . . ?
C3 C2 C7 C6 -4.6(10) . . . . ?
C1 C2 C7 C6 175.4(6) . . . . ?
C4 C5 C8 C9 34.4(9) . . . 12 ?
C6 C5 C8 C9 -150.2(6) . . . 12 ?
C4 C5 C8 C9 -145.7(6) . . . . ?
C6 C5 C8 C9 29.8(9) . . . . ?
C9 C8 C9 C8 -1.2(12) 12 . . 6 ?
C5 C8 C9 C8 178.8(4) . . . 6 ?
